data_4023194
loop_
_publ_author_name
'Julya F. Polienko'
'Thomas Schanding'
'Yury V. Gatilov'
'Igor A. Grigor'ev'
'Maxim A. Voinov'

_publ_contact_author
;       Maxim A. Voinov
        North Carolina State University
        College of Physical and
        Mathematical Sciences
        Campus Box 8204
        Raleigh, NC 27695-8204
        USA
;
_publ_contact_author_email mvoynov@ncsu.edu
_publ_contact_author_fax '(919) 513 7353'
_publ_contact_author_phone '(919) 515 3209'
_publ_section_title
;
 Studies toward the Synthesis of
 4-(2-R-ethyl)amino-2,2,5,5-tetramethyl-3-imidazoline 1-Oxyls.
 Nucleophilic Substitution of Bromide in the N-Alkyl Chain of
 the 1,2,4-Oxadiazol-2-one Precursor
;
_journal_name_full 'Journal of Organic Chemistry'
_journal_page_first 502
_journal_page_last 510
_journal_paper_doi 10.1021/jo701803a
_journal_volume 73
_journal_year 2008
_chemical_formula_moiety 'C10 H17 N4 O S'
_chemical_formula_sum 'C10 H17 N4 O S'
_chemical_formula_weight 241.34
_chemical_melting_point 413
_chemical_name_systematic
; 
 2',2',5',5'-tetramethyl-1'-oxyl-4,5,2',5'-tetrahydro-3H,1'H-
 [1,4']biimidazolyl-2-thione
;
_space_group_IT_number 14
_symmetry_cell_setting monoclinic
_symmetry_space_group_name_Hall '-P 2ybc'
_symmetry_space_group_name_H-M 'P 1 21/c 1'
_atom_sites_solution_hydrogens difmap
_atom_sites_solution_primary direct
_atom_sites_solution_secondary difmap
_audit_creation_method SHELXL-97
_cell_angle_alpha 90.00
_cell_angle_beta 103.270(11)
_cell_angle_gamma 90.00
_cell_formula_units_Z 4
_cell_length_a 7.2974(14)
_cell_length_b 15.2206(13)
_cell_length_c 11.3294(13)
_cell_measurement_reflns_used 30
_cell_measurement_temperature 297(2)
_cell_measurement_theta_max 13.31
_cell_measurement_theta_min 12.5
_cell_volume 1224.8(3)
_computing_cell_refinement 'Bruker XSCANS'
_computing_data_collection 'Bruker XSCANS'
_computing_data_reduction 'Bruker SHELXTL'
_computing_structure_refinement 'SHELXL-97 (Sheldrick, 1997)'
_computing_structure_solution 'SHELXS-97 (Sheldrick, 1990)'
_diffrn_ambient_temperature 297(2)
_diffrn_measured_fraction_theta_full 0.999
_diffrn_measured_fraction_theta_max 0.999
_diffrn_measurement_device_type 'Bruker P4'
_diffrn_measurement_method '2\q/\w scans'
_diffrn_radiation_monochromator graphite
_diffrn_radiation_source 'sealed tube'
_diffrn_radiation_type MoK\a
_diffrn_radiation_wavelength 0.71073
_diffrn_reflns_av_R_equivalents 0.0489
_diffrn_reflns_av_sigmaI/netI 0.0226
_diffrn_reflns_limit_h_max 0
_diffrn_reflns_limit_h_min -9
_diffrn_reflns_limit_k_max 18
_diffrn_reflns_limit_k_min 0
_diffrn_reflns_limit_l_max 13
_diffrn_reflns_limit_l_min -13
_diffrn_reflns_number 2585
_diffrn_reflns_theta_full 26.01
_diffrn_reflns_theta_max 26.01
_diffrn_reflns_theta_min 2.28
_diffrn_standards_decay_% 1.00
_diffrn_standards_interval_count 97
_diffrn_standards_number 3
_exptl_absorpt_coefficient_mu 0.251
_exptl_absorpt_correction_T_max 0.8695
_exptl_absorpt_correction_T_min 0.8479
_exptl_absorpt_correction_type empirical
_exptl_crystal_colour yellow
_exptl_crystal_density_diffrn 1.309
_exptl_crystal_density_method 'not measured'
_exptl_crystal_description prism
_exptl_crystal_F_000 516
_exptl_crystal_size_max 0.90
_exptl_crystal_size_mid 0.70
_exptl_crystal_size_min 0.60
_refine_diff_density_max 0.261
_refine_diff_density_min -0.361
_refine_diff_density_rms 0.075
_refine_ls_extinction_coef 0.029(3)
_refine_ls_extinction_expression Fc^*^=kFc[1+0.001xFc^2^\l^3^/sin(2\q)]^-1/4^
_refine_ls_extinction_method SHELXL
_refine_ls_goodness_of_fit_ref 1.069
_refine_ls_hydrogen_treatment refall
_refine_ls_matrix_type full
_refine_ls_number_parameters 214
_refine_ls_number_reflns 2394
_refine_ls_number_restraints 0
_refine_ls_restrained_S_all 1.069
_refine_ls_R_factor_all 0.0428
_refine_ls_R_factor_gt 0.0406
_refine_ls_shift/su_max 0.004
_refine_ls_shift/su_mean 0.001
_refine_ls_structure_factor_coef Fsqd
_refine_ls_weighting_details 'calc w=1/[\s^2^(Fo^2^)+(0.0537P)^2^+0.4044P] where P=(Fo^2^+2Fc^2^)/3'
_refine_ls_weighting_scheme calc
_refine_ls_wR_factor_gt 0.1063
_refine_ls_wR_factor_ref 0.1083
_reflns_number_gt 2246
_reflns_number_total 2394
_reflns_threshold_expression >2sigma(I)
_cod_data_source_file jo701803a-File002.cif
_cod_data_source_block compound_14_Voinov
_cod_depositor_comments
;
The following automatic conversions were performed:
'_symmetry_cell_setting' value 'Monoclinic' changed to 'monoclinic'
according to '/home/saulius/struct/CIF-dictionaries/cif_core.dic'
dictionary named 'cif_core.dic' version 2.4.1 from 2010-06-29.

Automatic conversion script
Id: cif_fix_enum 1527 2010-12-29 10:47:43Z saulius 
;
_cod_original_sg_symbol_H-M 'P 21/c'
_cod_database_code 4023194

loop_
_symmetry_equiv_pos_as_xyz
'x, y, z'
'-x, y+1/2, -z+1/2'
'-x, -y, -z'
'x, -y-1/2, z-1/2'

loop_
_atom_site_label
_atom_site_type_symbol
_atom_site_fract_x
_atom_site_fract_y
_atom_site_fract_z
_atom_site_U_iso_or_equiv
_atom_site_adp_type
_atom_site_occupancy
_atom_site_symmetry_multiplicity
_atom_site_calc_flag
_atom_site_refinement_flags
_atom_site_disorder_assembly
_atom_site_disorder_group
S1 S 0.20477(6) 0.51042(4) 0.79094(5) 0.0593(2) Uani 1 1 d . . .
N1 N -0.12090(19) 0.74594(9) 0.52446(12) 0.0403(3) Uani 1 1 d . . .
O1 O -0.0488(2) 0.81100(8) 0.48057(11) 0.0527(3) Uani 1 1 d . . .
C2 C -0.3231(2) 0.72532(10) 0.49298(14) 0.0368(3) Uani 1 1 d . . .
N3 N -0.33538(17) 0.65208(8) 0.57316(12) 0.0376(3) Uani 1 1 d . . .
C4 C -0.17192(19) 0.62801(9) 0.63191(12) 0.0309(3) Uani 1 1 d . . .
C5 C -0.0064(2) 0.67879(10) 0.60380(13) 0.0358(3) Uani 1 1 d . . .
C6 C -0.3844(3) 0.69750(13) 0.36091(16) 0.0523(5) Uani 1 1 d . . .
H6C H -0.365(3) 0.7450(16) 0.313(2) 0.065(6) Uiso 1 1 d . . .
H6B H -0.316(3) 0.6476(15) 0.3433(19) 0.059(6) Uiso 1 1 d . . .
H6A H -0.518(4) 0.6836(17) 0.341(2) 0.083(7) Uiso 1 1 d . . .
C7 C -0.4381(3) 0.80285(12) 0.51955(18) 0.0501(4) Uani 1 1 d . . .
H7C H -0.392(3) 0.8232(15) 0.600(2) 0.070(7) Uiso 1 1 d . . .
H7B H -0.422(3) 0.8513(16) 0.470(2) 0.067(6) Uiso 1 1 d . . .
H7A H -0.572(4) 0.7871(18) 0.501(2) 0.090(9) Uiso 1 1 d . . .
C8 C 0.1060(3) 0.62774(15) 0.52698(19) 0.0534(5) Uani 1 1 d . . .
H8C H 0.018(4) 0.5985(17) 0.459(2) 0.078(7) Uiso 1 1 d . . .
H8B H 0.186(4) 0.5843(17) 0.572(2) 0.079(7) Uiso 1 1 d . . .
H8A H 0.179(4) 0.6670(17) 0.494(2) 0.079(7) Uiso 1 1 d . . .
C9 C 0.1169(3) 0.72565(15) 0.71206(18) 0.0544(5) Uani 1 1 d . . .
H9C H 0.184(4) 0.6881(18) 0.763(2) 0.076(7) Uiso 1 1 d . . .
H9B H 0.042(4) 0.7569(17) 0.758(2) 0.081(8) Uiso 1 1 d . . .
H9A H 0.200(3) 0.7680(16) 0.686(2) 0.071(7) Uiso 1 1 d . . .
N10 N -0.16696(16) 0.56241(8) 0.71786(11) 0.0336(3) Uani 1 1 d . . .
C11 C -0.0237(2) 0.51261(9) 0.78828(14) 0.0359(3) Uani 1 1 d . . .
N12 N -0.1016(2) 0.46112(9) 0.85824(14) 0.0459(4) Uani 1 1 d . . .
H12 H -0.031(3) 0.4273(13) 0.9103(17) 0.048(5) Uiso 1 1 d . . .
C13 C -0.2997(3) 0.47497(12) 0.84777(18) 0.0467(4) Uani 1 1 d . . .
H13B H -0.318(3) 0.5041(14) 0.919(2) 0.064(6) Uiso 1 1 d . . .
H13A H -0.365(3) 0.4190(15) 0.8367(19) 0.060(6) Uiso 1 1 d . . .
C14 C -0.3513(2) 0.53405(12) 0.73775(17) 0.0436(4) Uani 1 1 d . . .
H14B H -0.428(3) 0.5842(15) 0.7474(19) 0.064(6) Uiso 1 1 d . . .
H14A H -0.413(3) 0.5022(13) 0.665(2) 0.054(6) Uiso 1 1 d . . .

loop_
_atom_site_aniso_label
_atom_site_aniso_U_11
_atom_site_aniso_U_22
_atom_site_aniso_U_33
_atom_site_aniso_U_23
_atom_site_aniso_U_13
_atom_site_aniso_U_12
S1 0.0336(3) 0.0711(4) 0.0728(4) 0.0209(2) 0.0114(2) 0.0130(2)
N1 0.0471(8) 0.0363(7) 0.0371(7) 0.0044(5) 0.0086(6) -0.0105(5)
O1 0.0716(8) 0.0411(6) 0.0478(7) 0.0057(5) 0.0187(6) -0.0198(6)
C2 0.0406(8) 0.0332(7) 0.0348(7) 0.0034(6) 0.0047(6) -0.0016(6)
N3 0.0330(6) 0.0347(6) 0.0428(7) 0.0070(5) 0.0041(5) -0.0020(5)
C4 0.0316(7) 0.0295(7) 0.0317(7) -0.0011(5) 0.0075(5) -0.0038(5)
C5 0.0341(7) 0.0389(8) 0.0344(7) 0.0019(6) 0.0077(6) -0.0091(6)
C6 0.0639(12) 0.0462(10) 0.0394(9) -0.0051(8) -0.0030(8) 0.0040(9)
C7 0.0650(12) 0.0400(9) 0.0462(10) 0.0051(7) 0.0146(8) 0.0089(8)
C8 0.0482(10) 0.0655(12) 0.0520(10) 0.0044(9) 0.0232(8) 0.0013(9)
C9 0.0537(11) 0.0558(11) 0.0459(10) 0.0011(9) -0.0044(8) -0.0222(9)
N10 0.0273(6) 0.0338(6) 0.0394(6) 0.0061(5) 0.0071(5) -0.0008(5)
C11 0.0374(8) 0.0321(7) 0.0370(8) 0.0014(6) 0.0058(6) 0.0033(6)
N12 0.0459(8) 0.0400(7) 0.0510(8) 0.0168(6) 0.0094(6) 0.0055(6)
C13 0.0468(10) 0.0431(9) 0.0528(10) 0.0121(8) 0.0167(8) -0.0025(7)
C14 0.0325(8) 0.0435(9) 0.0558(10) 0.0136(8) 0.0121(7) -0.0041(7)

loop_
_atom_type_symbol
_atom_type_description
_atom_type_scat_dispersion_real
_atom_type_scat_dispersion_imag
_atom_type_scat_source
C C 0.0033 0.0016 'International Tables Vol C Tables 4.2.6.8 and 6.1.1.4'
H H 0.0000 0.0000 'International Tables Vol C Tables 4.2.6.8 and 6.1.1.4'
N N 0.0061 0.0033 'International Tables Vol C Tables 4.2.6.8 and 6.1.1.4'
O O 0.0106 0.0060 'International Tables Vol C Tables 4.2.6.8 and 6.1.1.4'
S S 0.1246 0.1234 'International Tables Vol C Tables 4.2.6.8 and 6.1.1.4'

loop_
_geom_angle_atom_site_label_1
_geom_angle_atom_site_label_2
_geom_angle_atom_site_label_3
_geom_angle
_geom_angle_site_symmetry_1
_geom_angle_site_symmetry_3
_geom_angle_publ_flag
O1 N1 C2 123.53(13) . . ?
O1 N1 C5 123.06(13) . . ?
C2 N1 C5 113.19(11) . . ?
N3 C2 N1 102.38(11) . . ?
N3 C2 C7 110.86(13) . . ?
N1 C2 C7 110.84(14) . . ?
N3 C2 C6 110.79(13) . . ?
N1 C2 C6 110.52(14) . . ?
C7 C2 C6 111.13(14) . . ?
C4 N3 C2 111.16(12) . . ?
N3 C4 N10 116.22(12) . . ?
N3 C4 C5 115.73(13) . . ?
N10 C4 C5 127.95(12) . . ?
N1 C5 C9 108.15(14) . . ?
N1 C5 C4 96.45(11) . . ?
C9 C5 C4 114.73(13) . . ?
N1 C5 C8 107.73(13) . . ?
C9 C5 C8 113.59(16) . . ?
C4 C5 C8 114.36(13) . . ?
C2 C6 H6C 107.7(14) . . ?
C2 C6 H6B 112.2(13) . . ?
H6C C6 H6B 109.7(19) . . ?
C2 C6 H6A 110.1(15) . . ?
H6C C6 H6A 108(2) . . ?
H6B C6 H6A 109(2) . . ?
C2 C7 H7C 110.8(14) . . ?
C2 C7 H7B 109.6(14) . . ?
H7C C7 H7B 104.6(19) . . ?
C2 C7 H7A 109.8(16) . . ?
H7C C7 H7A 113(2) . . ?
H7B C7 H7A 108(2) . . ?
C5 C8 H8C 109.4(15) . . ?
C5 C8 H8B 113.2(15) . . ?
H8C C8 H8B 108(2) . . ?
C5 C8 H8A 109.2(15) . . ?
H8C C8 H8A 108(2) . . ?
H8B C8 H8A 109(2) . . ?
C5 C9 H9C 111.1(17) . . ?
C5 C9 H9B 111.5(16) . . ?
H9C C9 H9B 106(2) . . ?
C5 C9 H9A 110.9(14) . . ?
H9C C9 H9A 110(2) . . ?
H9B C9 H9A 108(2) . . ?
C11 N10 C4 133.72(12) . . ?
C11 N10 C14 110.20(12) . . ?
C4 N10 C14 116.00(12) . . ?
N12 C11 N10 107.19(14) . . ?
N12 C11 S1 122.78(12) . . ?
N10 C11 S1 130.02(12) . . ?
C11 N12 C13 115.03(14) . . ?
C11 N12 H12 119.2(13) . . ?
C13 N12 H12 125.4(13) . . ?
N12 C13 C14 102.15(13) . . ?
N12 C13 H13B 109.4(14) . . ?
C14 C13 H13B 111.2(13) . . ?
N12 C13 H13A 109.5(13) . . ?
C14 C13 H13A 113.2(13) . . ?
H13B C13 H13A 111.0(19) . . ?
N10 C14 C13 103.65(13) . . ?
N10 C14 H14B 110.9(13) . . ?
C13 C14 H14B 114.6(13) . . ?
N10 C14 H14A 105.9(13) . . ?
C13 C14 H14A 112.5(12) . . ?
H14B C14 H14A 108.9(18) . . ?

loop_
_geom_bond_atom_site_label_1
_geom_bond_atom_site_label_2
_geom_bond_distance
_geom_bond_site_symmetry_2
_geom_bond_publ_flag
S1 C11 1.6606(16) . ?
N1 O1 1.2746(17) . ?
N1 C2 1.470(2) . ?
N1 C5 1.485(2) . ?
C2 N3 1.4536(18) . ?
C2 C7 1.518(2) . ?
C2 C6 1.520(2) . ?
N3 C4 1.2789(19) . ?
C4 N10 1.3894(18) . ?
C4 C5 1.5280(18) . ?
C5 C9 1.522(2) . ?
C5 C8 1.537(2) . ?
C6 H6C 0.93(2) . ?
C6 H6B 0.95(2) . ?
C6 H6A 0.97(3) . ?
C7 H7C 0.95(3) . ?
C7 H7B 0.95(2) . ?
C7 H7A 0.98(3) . ?
C8 H8C 0.99(3) . ?
C8 H8B 0.95(3) . ?
C8 H8A 0.93(3) . ?
C9 H9C 0.88(3) . ?
C9 H9B 0.96(3) . ?
C9 H9A 0.98(3) . ?
N10 C11 1.3861(19) . ?
N10 C14 1.4785(19) . ?
C11 N12 1.331(2) . ?
N12 C13 1.439(2) . ?
N12 H12 0.86(2) . ?
C13 C14 1.513(2) . ?
C13 H13B 0.96(2) . ?
C13 H13A 0.97(2) . ?
C14 H14B 0.97(2) . ?
C14 H14A 0.97(2) . ?

loop_
_geom_hbond_atom_site_label_D
_geom_hbond_atom_site_label_H
_geom_hbond_atom_site_label_A
_geom_hbond_distance_DH
_geom_hbond_distance_HA
_geom_hbond_distance_DA
_geom_hbond_angle_DHA
_geom_hbond_site_symmetry_A
N12 H12 O1 0.86(2) 2.16(2) 2.9733(19) 157.3(18) 2_546

loop_
_geom_torsion_atom_site_label_1
_geom_torsion_atom_site_label_2
_geom_torsion_atom_site_label_3
_geom_torsion_atom_site_label_4
_geom_torsion
_geom_torsion_site_symmetry_1
_geom_torsion_site_symmetry_2
_geom_torsion_site_symmetry_3
_geom_torsion_site_symmetry_4
_geom_torsion_publ_flag
O1 N1 C2 N3 -175.07(13) . . . . ?
C5 N1 C2 N3 10.23(16) . . . . ?
O1 N1 C2 C7 -56.79(19) . . . . ?
C5 N1 C2 C7 128.51(14) . . . . ?
O1 N1 C2 C6 66.88(19) . . . . ?
C5 N1 C2 C6 -107.82(15) . . . . ?
N1 C2 N3 C4 -5.40(16) . . . . ?
C7 C2 N3 C4 -123.67(16) . . . . ?
C6 C2 N3 C4 112.45(16) . . . . ?
C2 N3 C4 N10 175.60(12) . . . . ?
C2 N3 C4 C5 -1.05(18) . . . . ?
O1 N1 C5 C9 56.46(19) . . . . ?
C2 N1 C5 C9 -128.81(15) . . . . ?
O1 N1 C5 C4 175.15(13) . . . . ?
C2 N1 C5 C4 -10.12(15) . . . . ?
O1 N1 C5 C8 -66.70(19) . . . . ?
C2 N1 C5 C8 108.03(15) . . . . ?
N3 C4 C5 N1 6.80(16) . . . . ?
N10 C4 C5 N1 -169.38(14) . . . . ?
N3 C4 C5 C9 120.20(17) . . . . ?
N10 C4 C5 C9 -56.0(2) . . . . ?
N3 C4 C5 C8 -106.00(17) . . . . ?
N10 C4 C5 C8 77.82(19) . . . . ?
N3 C4 N10 C11 171.44(15) . . . . ?
C5 C4 N10 C11 -12.4(3) . . . . ?
N3 C4 N10 C14 -4.97(19) . . . . ?
C5 C4 N10 C14 171.19(14) . . . . ?
C4 N10 C11 N12 177.99(15) . . . . ?
C14 N10 C11 N12 -5.45(18) . . . . ?
C4 N10 C11 S1 -3.2(3) . . . . ?
C14 N10 C11 S1 173.40(13) . . . . ?
N10 C11 N12 C13 -3.8(2) . . . . ?
S1 C11 N12 C13 177.22(13) . . . . ?
C11 N12 C13 C14 10.9(2) . . . . ?
C11 N10 C14 C13 11.74(19) . . . . ?
C4 N10 C14 C13 -171.03(14) . . . . ?
N12 C13 C14 N10 -12.75(19) . . . . ?
